data_1556301
loop_
_publ_author_name
'Smit, Theo M.'
'Tomov, Atanas K.'
'Britovsek, George J. P.'
'Gibson, Vernon C.'
'White, Andrew J. P.'
'Williams, David J.'

_publ_section_title
;
 The effect of imine-carbon substituents in bis(imino)pyridine-based
 ethylene polymerisation catalysts across the transition series
;
_journal_issue 3
_journal_name_full 'Catalysis Science &amp; Technology'
_journal_page_first 643
_journal_paper_doi 10.1039/c2cy00448h
_journal_volume 2
_journal_year 2012
_chemical_formula_moiety 'C37 H35 Cl3 N3 S2 V, 1.5(C H2 Cl2)'
_chemical_formula_sum 'C38.5 H38 Cl6 N3 S2 V'
_chemical_formula_weight 870.48
_space_group_IT_number 14
_space_group_name_Hall '-P 2yn'
_space_group_name_H-M_alt 'P 1 21/n 1'
_symmetry_cell_setting monoclinic
_symmetry_space_group_name_H-M 'P 1 21/n 1'
_atom_sites_solution_hydrogens geom
_atom_sites_solution_primary direct
_atom_sites_solution_secondary difmap
_audit_creation_method SHELXL-97
_cell_angle_alpha 90.00
_cell_angle_beta 95.449(16)
_cell_angle_gamma 90.00
_cell_formula_units_Z 4
_cell_length_a 12.3896(16)
_cell_length_b 19.617(2)
_cell_length_c 16.797(2)
_cell_measurement_reflns_used 27
_cell_measurement_temperature 203
_cell_measurement_theta_max 12.51
_cell_measurement_theta_min 5.00
_cell_volume 4064.0(8)
_computing_cell_refinement 'Bruker XSCANS'
_computing_data_collection 'Bruker XSCANS'
_computing_data_reduction 'Bruker SHELXTL'
_computing_molecular_graphics 'Bruker SHELXTL'
_computing_publication_material 'Bruker SHELXTL'
_computing_structure_refinement 'SHELXL-97 (Sheldrick, 1997)'
_computing_structure_solution 'SHELXS-97 (Sheldrick, 1990)'
_diffrn_ambient_temperature 203
_diffrn_measured_fraction_theta_full 1.000
_diffrn_measured_fraction_theta_max 1.000
_diffrn_measurement_device_type 'Bruker P4'
_diffrn_measurement_method '\w scans'
_diffrn_radiation_monochromator graphite
_diffrn_radiation_source 'fine-focus sealed tube'
_diffrn_radiation_type MoK\a
_diffrn_radiation_wavelength 0.71073
_diffrn_reflns_av_R_equivalents 0.0382
_diffrn_reflns_av_sigmaI/netI 0.0826
_diffrn_reflns_limit_h_max 14
_diffrn_reflns_limit_h_min 0
_diffrn_reflns_limit_k_max 23
_diffrn_reflns_limit_k_min 0
_diffrn_reflns_limit_l_max 19
_diffrn_reflns_limit_l_min -19
_diffrn_reflns_number 7507
_diffrn_reflns_theta_full 25.00
_diffrn_reflns_theta_max 25.00
_diffrn_reflns_theta_min 1.96
_diffrn_standards_interval_count 97
_diffrn_standards_number 3
_exptl_absorpt_coefficient_mu 0.773
_exptl_absorpt_correction_T_max 0.9410
_exptl_absorpt_correction_T_min 0.7842
_exptl_absorpt_correction_type empirical
_exptl_absorpt_process_details 'Bruker XPREP ver 5.1 (1997)'
_exptl_crystal_colour 'Dark red'
_exptl_crystal_density_diffrn 1.423
_exptl_crystal_density_method 'not measured'
_exptl_crystal_description 'platy needles'
_exptl_crystal_F_000 1788
_exptl_crystal_size_max 0.97
_exptl_crystal_size_mid 0.23
_exptl_crystal_size_min 0.17
_refine_diff_density_max 0.630
_refine_diff_density_min -0.445
_refine_diff_density_rms 0.072
_refine_ls_extinction_method none
_refine_ls_goodness_of_fit_ref 0.987
_refine_ls_hydrogen_treatment constr
_refine_ls_matrix_type full
_refine_ls_number_parameters 486
_refine_ls_number_reflns 7157
_refine_ls_number_restraints 32
_refine_ls_restrained_S_all 0.988
_refine_ls_R_factor_all 0.0976
_refine_ls_R_factor_gt 0.0545
_refine_ls_shift/su_max 0.000
_refine_ls_shift/su_mean 0.000
_refine_ls_structure_factor_coef Fsqd
_refine_ls_weighting_details 'calc w=1/[\s^2^(Fo^2^)+(0.0554P)^2^+0.0000P] where P=(Fo^2^+2Fc^2^)/3'
_refine_ls_weighting_scheme calc
_refine_ls_wR_factor_gt 0.1164
_refine_ls_wR_factor_ref 0.1297
_reflns_number_gt 4726
_reflns_number_total 7157
_reflns_threshold_expression >2sigma(I)
_cod_data_source_file c2cy00448h.txt
_cod_data_source_block '[V(4)Cl3]'
_cod_depositor_comments
;
The following automatic conversions were performed:

data item '_symmetry_cell_setting' value 'Monoclinic' was changed to
'monoclinic' in accordance with the
/home/saulius/struct/COD-crude-data/automatic-downloads/DataCite-retrospective/RSC/depositions/lib/dictionaries/cif_core.dic
dictionary named 'cif_core.dic' version 2.4.2 last updated on
2011-04-26.

Automatic conversion script
Id: cif_fix_values 6909 2019-04-08 15:41:33Z antanas 
;
_cod_original_sg_symbol_H-M P2(1)/n
_cod_original_formula_sum 'C38.50 H38 Cl6 N3 S2 V'
_cod_database_code 1556301

loop_
_symmetry_equiv_pos_as_xyz
'x, y, z'
'-x+1/2, y+1/2, -z+1/2'
'-x, -y, -z'
'x-1/2, -y-1/2, z-1/2'

loop_
_atom_site_label
_atom_site_type_symbol
_atom_site_fract_x
_atom_site_fract_y
_atom_site_fract_z
_atom_site_U_iso_or_equiv
_atom_site_adp_type
_atom_site_occupancy
_atom_site_symmetry_multiplicity
_atom_site_calc_flag
_atom_site_refinement_flags
_atom_site_disorder_assembly
_atom_site_disorder_group
V V 0.45689(5) 0.26360(3) 0.72708(4) 0.02408(15) Uani 1 1 d . . .
Cl1 Cl 0.30642(9) 0.29664(6) 0.79231(6) 0.0376(2) Uani 1 1 d . . .
Cl2 Cl 0.55098(9) 0.22032(6) 0.83968(6) 0.0394(2) Uani 1 1 d . . .
Cl3 Cl 0.58831(8) 0.23643(6) 0.64174(6) 0.0370(2) Uani 1 1 d . . .
N1 N 0.3653(3) 0.30109(17) 0.62687(19) 0.0267(7) Uani 1 1 d . . .
C2 C 0.2943(3) 0.2595(2) 0.5854(2) 0.0299(8) Uani 1 1 d . . .
C3 C 0.2390(4) 0.2811(3) 0.5145(3) 0.0416(11) Uani 1 1 d . . .
H3A H 0.1894 0.2520 0.4854 0.050 Uiso 1 1 calc R . .
C4 C 0.2577(4) 0.3460(3) 0.4873(3) 0.0476(12) Uani 1 1 d . . .
H4A H 0.2208 0.3613 0.4392 0.057 Uiso 1 1 calc R . .
C5 C 0.3309(4) 0.3888(2) 0.5307(3) 0.0418(11) Uani 1 1 d . . .
H5A H 0.3439 0.4332 0.5128 0.050 Uiso 1 1 calc R . .
C6 C 0.3842(3) 0.3641(2) 0.6014(2) 0.0309(8) Uani 1 1 d . . .
C7 C 0.2921(3) 0.1898(2) 0.6199(2) 0.0284(8) Uani 1 1 d . . .
N7 N 0.3657(3) 0.17485(17) 0.67722(19) 0.0287(7) Uani 1 1 d . . .
S8 S 0.19907(9) 0.12885(6) 0.57651(7) 0.0412(3) Uani 1 1 d . . .
C9 C 0.4630(3) 0.4027(2) 0.6570(2) 0.0295(8) Uani 1 1 d . . .
N9 N 0.5025(2) 0.37248(17) 0.7219(2) 0.0274(7) Uani 1 1 d . . .
S10 S 0.47922(10) 0.48792(6) 0.62522(8) 0.0445(3) Uani 1 1 d . . .
C11 C 0.3820(3) 0.1038(2) 0.6990(3) 0.0339(9) Uani 1 1 d . . .
C12 C 0.3502(4) 0.0798(2) 0.7713(3) 0.0402(10) Uani 1 1 d . . .
C13 C 0.3703(4) 0.0116(3) 0.7916(4) 0.0532(14) Uani 1 1 d . . .
H13A H 0.3493 -0.0048 0.8404 0.064 Uiso 1 1 calc R . .
C14 C 0.4199(4) -0.0322(3) 0.7422(4) 0.0575(16) Uani 1 1 d . . .
C15 C 0.4507(4) -0.0071(2) 0.6697(4) 0.0538(14) Uani 1 1 d . . .
H15A H 0.4849 -0.0364 0.6357 0.065 Uiso 1 1 calc R . .
C16 C 0.4318(4) 0.0606(2) 0.6470(3) 0.0449(11) Uani 1 1 d . . .
C17 C 0.2891(6) 0.1236(3) 0.8257(3) 0.0575(14) Uani 1 1 d . . .
H17A H 0.3372 0.1582 0.8504 0.086 Uiso 1 1 calc R . .
H17B H 0.2622 0.0953 0.8669 0.086 Uiso 1 1 calc R . .
H17C H 0.2285 0.1454 0.7948 0.086 Uiso 1 1 calc R . .
C18 C 0.4419(6) -0.1053(3) 0.7671(6) 0.095(3) Uani 1 1 d . . .
H18A H 0.5007 -0.1066 0.8095 0.143 Uiso 1 1 calc R . .
H18B H 0.4620 -0.1312 0.7216 0.143 Uiso 1 1 calc R . .
H18C H 0.3772 -0.1248 0.7861 0.143 Uiso 1 1 calc R . .
C19 C 0.4656(5) 0.0842(3) 0.5678(3) 0.0564(14) Uani 1 1 d . . .
H19A H 0.5190 0.0529 0.5500 0.085 Uiso 1 1 calc R . .
H19B H 0.4969 0.1295 0.5737 0.085 Uiso 1 1 calc R . .
H19C H 0.4028 0.0854 0.5287 0.085 Uiso 1 1 calc R . .
C20 C 0.5568(3) 0.41135(19) 0.7869(2) 0.0281(8) Uani 1 1 d . . .
C21 C 0.6682(3) 0.4010(2) 0.8089(2) 0.0306(8) Uani 1 1 d . . .
C22 C 0.7189(4) 0.4418(2) 0.8688(3) 0.0374(9) Uani 1 1 d . . .
H22A H 0.7939 0.4369 0.8822 0.045 Uiso 1 1 calc R . .
C23 C 0.6621(4) 0.4900(2) 0.9100(3) 0.0388(10) Uani 1 1 d . . .
C24 C 0.5522(4) 0.4950(2) 0.8901(3) 0.0409(10) Uani 1 1 d . . .
H24A H 0.5124 0.5253 0.9194 0.049 Uiso 1 1 calc R . .
C25 C 0.4966(4) 0.4574(2) 0.8284(3) 0.0341(9) Uani 1 1 d . . .
C26 C 0.7346(4) 0.3505(2) 0.7661(3) 0.0408(10) Uani 1 1 d . . .
H26A H 0.8110 0.3611 0.7773 0.061 Uiso 1 1 calc R . .
H26B H 0.7145 0.3534 0.7089 0.061 Uiso 1 1 calc R . .
H26C H 0.7208 0.3048 0.7846 0.061 Uiso 1 1 calc R . .
C27 C 0.7208(5) 0.5363(3) 0.9717(3) 0.0550(13) Uani 1 1 d . . .
H27A H 0.6690 0.5561 1.0048 0.082 Uiso 1 1 calc R . .
H27B H 0.7569 0.5724 0.9449 0.082 Uiso 1 1 calc R . .
H27C H 0.7741 0.5102 1.0049 0.082 Uiso 1 1 calc R . .
C28 C 0.3774(4) 0.4698(3) 0.8082(3) 0.0470(12) Uani 1 1 d . . .
H28A H 0.3672 0.5102 0.7750 0.070 Uiso 1 1 calc R . .
H28B H 0.3428 0.4765 0.8571 0.070 Uiso 1 1 calc R . .
H28C H 0.3452 0.4308 0.7794 0.070 Uiso 1 1 calc R . .
C29 C 0.0466(4) 0.2041(3) 0.6486(3) 0.0488(12) Uani 1 1 d . . .
H29A H 0.0942 0.2021 0.6956 0.059 Uiso 1 1 calc R . .
C30 C -0.0533(5) 0.2359(3) 0.6486(4) 0.0633(15) Uani 1 1 d . . .
H30A H -0.0729 0.2562 0.6959 0.076 Uiso 1 1 calc R . .
C31 C -0.1235(4) 0.2383(4) 0.5808(4) 0.0638(15) Uani 1 1 d . . .
H31A H -0.1911 0.2599 0.5817 0.077 Uiso 1 1 calc R . .
C32 C -0.0956(4) 0.2088(3) 0.5109(3) 0.0562(14) Uani 1 1 d . . .
H32A H -0.1445 0.2103 0.4646 0.067 Uiso 1 1 calc R . .
C33 C 0.0047(4) 0.1769(3) 0.5086(3) 0.0443(11) Uani 1 1 d . . .
H33A H 0.0240 0.1571 0.4611 0.053 Uiso 1 1 calc R . .
C34 C 0.0753(4) 0.1750(2) 0.5779(3) 0.0355(9) Uani 1 1 d . . .
C35 C 0.6142(5) 0.5723(3) 0.7171(3) 0.0532(13) Uani 1 1 d . . .
H35A H 0.5503 0.5917 0.7330 0.064 Uiso 1 1 calc R . .
C36 C 0.7138(6) 0.5998(3) 0.7437(4) 0.072(2) Uani 1 1 d . . .
H36A H 0.7178 0.6385 0.7770 0.087 Uiso 1 1 calc R . .
C37 C 0.8075(6) 0.5703(4) 0.7212(4) 0.077(2) Uani 1 1 d . . .
H37A H 0.8754 0.5881 0.7407 0.093 Uiso 1 1 calc R . .
C38 C 0.8023(5) 0.5155(4) 0.6707(4) 0.073(2) Uani 1 1 d . . .
H38A H 0.8664 0.4959 0.6552 0.087 Uiso 1 1 calc R . .
C39 C 0.7018(4) 0.4885(3) 0.6421(3) 0.0532(13) Uani 1 1 d . . .
H39A H 0.6976 0.4518 0.6060 0.064 Uiso 1 1 calc R . .
C40 C 0.6089(4) 0.5164(2) 0.6674(3) 0.0408(11) Uani 1 1 d . . .
C50 C 0.4068(7) 0.7346(5) 0.5642(6) 0.068(2) Uani 0.805(14) 1 d PDU A 1
H50A H 0.3539 0.7407 0.6034 0.081 Uiso 0.805(14) 1 calc PR A 1
H50B H 0.3843 0.7631 0.5176 0.081 Uiso 0.805(14) 1 calc PR A 1
Cl4 Cl 0.5357(3) 0.7607(5) 0.6063(3) 0.129(2) Uani 0.805(14) 1 d PDU A 1
Cl5 Cl 0.4085(3) 0.6488(2) 0.5348(3) 0.0913(13) Uani 0.805(14) 1 d PDU A 1
C50' C 0.404(2) 0.7611(15) 0.567(3) 0.075(9) Uiso 0.195(14) 1 d PDU A 2
H50C H 0.3805 0.7779 0.5128 0.090 Uiso 0.195(14) 1 calc PR A 2
H50D H 0.3486 0.7734 0.6021 0.090 Uiso 0.195(14) 1 calc PR A 2
Cl4' Cl 0.5287(14) 0.7978(11) 0.6014(11) 0.102(5) Uiso 0.195(14) 1 d PDU A 2
Cl5' Cl 0.4198(18) 0.6718(13) 0.5648(16) 0.133(7) Uiso 0.195(14) 1 d PDU A 2
C60 C 0.4994(19) -0.0702(12) 1.0197(18) 0.082(7) Uiso 0.280(7) 1 d PDU B -1
H60A H 0.4414 -0.1001 0.9964 0.099 Uiso 0.280(7) 1 calc PR B -1
H60B H 0.5092 -0.0793 1.0772 0.099 Uiso 0.280(7) 1 calc PR B -1
Cl6 Cl 0.6233(9) -0.0916(5) 0.9767(6) 0.113(4) Uiso 0.280(7) 1 d PD B -1
Cl7 Cl 0.4577(19) 0.0154(11) 1.0049(13) 0.199(8) Uiso 0.280(7) 1 d PD B -1
C60' C 0.555(2) 0.0449(10) 0.996(2) 0.075(10) Uiso 0.220(7) 1 d PD B -2
H60C H 0.5714 0.0554 0.9412 0.091 Uiso 0.220(7) 1 calc PR B -2
H60D H 0.6241 0.0436 1.0299 0.091 Uiso 0.220(7) 1 calc PR B -2
Cl6' Cl 0.4916(9) -0.0348(6) 0.9976(6) 0.074(3) Uiso 0.220(7) 1 d PDU B -2
Cl7' Cl 0.4709(17) 0.1098(9) 1.0305(11) 0.154(7) Uiso 0.220(7) 1 d PD B -2

loop_
_atom_site_aniso_label
_atom_site_aniso_U_11
_atom_site_aniso_U_22
_atom_site_aniso_U_33
_atom_site_aniso_U_23
_atom_site_aniso_U_13
_atom_site_aniso_U_12
V 0.0247(3) 0.0255(3) 0.0214(3) 0.0005(2) -0.0008(2) 0.0038(3)
Cl1 0.0358(5) 0.0387(5) 0.0398(5) 0.0016(4) 0.0116(4) 0.0084(4)
Cl2 0.0428(5) 0.0445(6) 0.0288(5) 0.0037(4) -0.0072(4) 0.0124(4)
Cl3 0.0315(5) 0.0458(6) 0.0345(5) -0.0081(4) 0.0072(4) 0.0016(4)
N1 0.0261(16) 0.0297(17) 0.0239(15) 0.0037(13) -0.0004(12) 0.0009(13)
C2 0.0285(18) 0.033(2) 0.0275(18) 0.0014(16) -0.0017(15) -0.0043(16)
C3 0.037(2) 0.048(3) 0.038(2) 0.0075(19) -0.0069(18) -0.0135(19)
C4 0.050(3) 0.049(3) 0.039(2) 0.019(2) -0.020(2) -0.014(2)
C5 0.048(3) 0.039(2) 0.036(2) 0.0144(19) -0.011(2) -0.008(2)
C6 0.0282(19) 0.033(2) 0.031(2) 0.0084(16) -0.0019(16) -0.0038(16)
C7 0.0283(19) 0.029(2) 0.0274(19) -0.0029(15) 0.0020(15) -0.0025(15)
N7 0.0295(17) 0.0288(17) 0.0277(16) -0.0008(13) 0.0017(13) 0.0022(13)
S8 0.0382(6) 0.0307(5) 0.0520(7) -0.0039(5) -0.0095(5) -0.0041(4)
C9 0.0294(19) 0.0261(19) 0.032(2) 0.0025(16) -0.0026(16) -0.0010(16)
N9 0.0214(15) 0.0288(16) 0.0313(17) 0.0008(13) -0.0011(13) 0.0008(13)
S10 0.0429(6) 0.0337(5) 0.0528(7) 0.0157(5) -0.0169(5) -0.0095(5)
C11 0.031(2) 0.0275(19) 0.041(2) 0.0004(17) -0.0104(17) 0.0022(16)
C12 0.043(2) 0.033(2) 0.043(2) 0.0042(18) -0.0045(19) -0.0004(19)
C13 0.050(3) 0.036(2) 0.069(3) 0.016(2) -0.022(3) -0.007(2)
C14 0.038(3) 0.032(2) 0.096(4) 0.005(3) -0.026(3) -0.001(2)
C15 0.036(2) 0.033(2) 0.090(4) -0.022(3) -0.011(3) 0.007(2)
C16 0.032(2) 0.038(2) 0.063(3) -0.016(2) -0.006(2) 0.0018(19)
C17 0.084(4) 0.045(3) 0.046(3) 0.005(2) 0.018(3) -0.009(3)
C18 0.062(4) 0.033(3) 0.181(9) 0.012(4) -0.039(5) 0.004(3)
C19 0.055(3) 0.057(3) 0.059(3) -0.025(3) 0.014(3) 0.001(3)
C20 0.0269(19) 0.0247(18) 0.032(2) 0.0030(15) -0.0017(16) -0.0020(15)
C21 0.028(2) 0.030(2) 0.032(2) 0.0054(16) -0.0007(16) 0.0012(16)
C22 0.032(2) 0.041(2) 0.037(2) 0.0043(18) -0.0071(18) -0.0028(18)
C23 0.048(3) 0.032(2) 0.034(2) -0.0001(17) -0.0051(19) -0.0061(19)
C24 0.048(3) 0.034(2) 0.041(2) -0.0092(18) 0.008(2) 0.0000(19)
C25 0.036(2) 0.027(2) 0.037(2) -0.0001(16) -0.0017(18) 0.0029(17)
C26 0.029(2) 0.046(3) 0.046(3) -0.005(2) -0.0031(18) -0.0003(19)
C27 0.063(3) 0.044(3) 0.055(3) -0.011(2) -0.011(3) -0.008(2)
C28 0.037(2) 0.042(3) 0.062(3) -0.013(2) 0.004(2) 0.010(2)
C29 0.049(3) 0.054(3) 0.042(3) 0.000(2) -0.004(2) -0.011(2)
C30 0.051(3) 0.071(4) 0.069(4) -0.022(3) 0.015(3) -0.010(3)
C31 0.035(3) 0.074(4) 0.083(4) -0.003(3) 0.012(3) -0.004(3)
C32 0.033(2) 0.077(4) 0.057(3) 0.008(3) -0.005(2) -0.002(2)
C33 0.040(2) 0.053(3) 0.039(2) 0.005(2) -0.0007(19) -0.010(2)
C34 0.032(2) 0.033(2) 0.040(2) 0.0064(17) -0.0018(17) -0.0083(17)
C35 0.061(3) 0.034(2) 0.062(3) 0.010(2) -0.008(3) -0.011(2)
C36 0.083(5) 0.048(3) 0.078(4) 0.019(3) -0.038(4) -0.033(3)
C37 0.065(4) 0.079(4) 0.080(4) 0.043(4) -0.037(3) -0.045(4)
C38 0.041(3) 0.091(5) 0.085(5) 0.045(4) 0.001(3) -0.011(3)
C39 0.051(3) 0.056(3) 0.052(3) 0.021(2) 0.000(2) -0.004(2)
C40 0.039(2) 0.037(2) 0.043(2) 0.0150(19) -0.0098(19) -0.0141(19)
C50 0.080(5) 0.069(6) 0.059(4) -0.001(5) 0.025(4) 0.017(4)
Cl4 0.098(2) 0.166(5) 0.117(3) -0.057(3) -0.0124(18) 0.008(3)
Cl5 0.111(2) 0.074(2) 0.096(2) 0.0182(16) 0.0459(17) -0.0018(15)

loop_
_atom_type_symbol
_atom_type_description
_atom_type_scat_dispersion_real
_atom_type_scat_dispersion_imag
_atom_type_scat_source
C C 0.0033 0.0016 'International Tables Vol C Tables 4.2.6.8 and 6.1.1.4'
H H 0.0000 0.0000 'International Tables Vol C Tables 4.2.6.8 and 6.1.1.4'
N N 0.0061 0.0033 'International Tables Vol C Tables 4.2.6.8 and 6.1.1.4'
S S 0.1246 0.1234 'International Tables Vol C Tables 4.2.6.8 and 6.1.1.4'
Cl Cl 0.1484 0.1585 'International Tables Vol C Tables 4.2.6.8 and 6.1.1.4'
V V 0.3005 0.5294 'International Tables Vol C Tables 4.2.6.8 and 6.1.1.4'

loop_
_geom_angle_atom_site_label_1
_geom_angle_atom_site_label_2
_geom_angle_atom_site_label_3
_geom_angle
N1 V N7 75.50(13)
N1 V N9 75.41(12)
N7 V N9 150.88(12)
N1 V Cl2 177.42(10)
N7 V Cl2 102.96(9)
N9 V Cl2 106.16(9)
N1 V Cl3 86.70(10)
N7 V Cl3 87.05(9)
N9 V Cl3 90.04(9)
Cl2 V Cl3 95.32(5)
N1 V Cl1 83.28(10)
N7 V Cl1 89.67(10)
N9 V Cl1 88.21(9)
Cl2 V Cl1 94.68(5)
Cl3 V Cl1 169.94(5)
C6 N1 C2 121.4(3)
C6 N1 V 119.3(3)
C2 N1 V 119.0(3)
N1 C2 C3 120.4(4)
N1 C2 C7 113.1(3)
C3 C2 C7 126.3(4)
C4 C3 C2 118.8(4)
C3 C4 C5 120.4(4)
C4 C5 C6 118.0(4)
N1 C6 C5 120.9(4)
N1 C6 C9 113.2(3)
C5 C6 C9 125.9(4)
N7 C7 C2 117.4(3)
N7 C7 S8 122.6(3)
C2 C7 S8 119.7(3)
C7 N7 C11 118.5(3)
C7 N7 V 113.8(3)
C11 N7 V 127.6(2)
C7 S8 C34 100.34(19)
N9 C9 C6 117.8(3)
N9 C9 S10 129.8(3)
C6 C9 S10 112.1(3)
C9 N9 C20 120.4(3)
C9 N9 V 113.4(3)
C20 N9 V 125.6(2)
C9 S10 C40 107.5(2)
C12 C11 C16 121.2(4)
C12 C11 N7 120.0(4)
C16 C11 N7 118.8(4)
C11 C12 C13 118.5(5)
C11 C12 C17 122.4(4)
C13 C12 C17 119.0(5)
C14 C13 C12 122.0(6)
C13 C14 C15 118.5(5)
C13 C14 C18 120.3(7)
C15 C14 C18 121.2(7)
C16 C15 C14 121.4(5)
C15 C16 C11 118.5(5)
C15 C16 C19 118.8(5)
C11 C16 C19 122.8(5)
C25 C20 C21 121.2(4)
C25 C20 N9 119.0(3)
C21 C20 N9 119.8(4)
C22 C21 C20 118.1(4)
C22 C21 C26 119.5(4)
C20 C21 C26 122.2(4)
C21 C22 C23 122.2(4)
C24 C23 C22 117.5(4)
C24 C23 C27 121.6(5)
C22 C23 C27 120.9(4)
C23 C24 C25 123.2(4)
C20 C25 C24 117.5(4)
C20 C25 C28 123.4(4)
C24 C25 C28 119.0(4)
C30 C29 C34 119.0(5)
C31 C30 C29 120.8(5)
C30 C31 C32 120.2(5)
C31 C32 C33 120.4(5)
C34 C33 C32 118.8(5)
C33 C34 C29 120.7(5)
C33 C34 S8 118.6(4)
C29 C34 S8 120.6(3)
C40 C35 C36 119.8(6)
C37 C36 C35 119.7(6)
C38 C37 C36 120.5(5)
C37 C38 C39 120.0(7)
C40 C39 C38 119.2(6)
C35 C40 C39 120.7(5)
C35 C40 S10 118.7(4)
C39 C40 S10 120.0(4)
Cl5 C50 Cl4 110.9(5)
Cl4' C50' Cl5' 108.5(15)
Cl7 C60 Cl6 114.4(15)
Cl6' C60' Cl7' 110.6(15)

loop_
_geom_bond_atom_site_label_1
_geom_bond_atom_site_label_2
_geom_bond_distance
V N1 2.074(3)
V N7 2.198(3)
V N9 2.213(3)
V Cl2 2.2889(12)
V Cl3 2.3309(12)
V Cl1 2.3418(12)
N1 C6 1.335(5)
N1 C2 1.345(5)
C2 C3 1.383(6)
C2 C7 1.486(6)
C3 C4 1.380(7)
C4 C5 1.390(7)
C5 C6 1.390(6)
C6 C9 1.493(5)
C7 N7 1.295(5)
C7 S8 1.769(4)
N7 C11 1.451(5)
S8 C34 1.782(5)
C9 N9 1.296(5)
C9 S10 1.772(4)
N9 C20 1.444(5)
S10 C40 1.783(4)
C11 C12 1.393(7)
C11 C16 1.402(7)
C12 C13 1.397(7)
C12 C17 1.509(7)
C13 C14 1.380(9)
C14 C15 1.400(9)
C14 C18 1.509(7)
C15 C16 1.395(7)
C16 C19 1.505(8)
C20 C25 1.399(6)
C20 C21 1.409(6)
C21 C22 1.389(6)
C21 C26 1.512(6)
C22 C23 1.399(7)
C23 C24 1.375(7)
C23 C27 1.511(6)
C24 C25 1.400(6)
C25 C28 1.504(6)
C29 C30 1.386(8)
C29 C34 1.395(7)
C30 C31 1.367(9)
C31 C32 1.382(9)
C32 C33 1.395(8)
C33 C34 1.388(6)
C35 C40 1.376(7)
C35 C36 1.382(8)
C36 C37 1.382(11)
C37 C38 1.369(11)
C38 C39 1.395(8)
C39 C40 1.378(8)
C50 Cl5 1.755(8)
C50 Cl4 1.760(8)
C50' Cl4' 1.755(17)
C50' Cl5' 1.763(17)
C60 Cl7 1.767(18)
C60 Cl6 1.807(17)
C60' Cl6' 1.754(19)
C60' Cl7' 1.781(19)
